data_7230687
loop_
_publ_author_name
'Gu, Yun-Feng'
'Liu, Xiao-Ting'
'Zhang, Ying'
'Zhang, Shu-Ming'
'Chang, Ze'
'Bu, Xian-He'

_publ_section_title
;
 Supramolecular recognition of benzene homologues in a 2D coordination
 polymer through variable inter-layer \p--\p interaction
;
_journal_issue 24
_journal_name_full CrystEngComm
_journal_page_first 3313
_journal_paper_doi 10.1039/C8CE00505B
_journal_volume 20
_journal_year 2018
_chemical_formula_sum 'C34 H18 Cd2 N6 O11'
_chemical_formula_weight 911.36
_space_group_crystal_system monoclinic
_space_group_IT_number 14
_space_group_name_Hall '-P 2ybc'
_space_group_name_H-M_alt 'P 1 21/c 1'
_symmetry_space_group_name_Hall '-P 2ybc'
_symmetry_space_group_name_H-M 'P 1 21/c 1'
_atom_sites_solution_hydrogens geom
_audit_creation_method SHELXL-2016/6
_audit_update_record
;
2017-07-21 deposited with the CCDC.
2018-05-08 downloaded from the CCDC.
;
_cell_angle_alpha 90
_cell_angle_beta 98.82(3)
_cell_angle_gamma 90
_cell_formula_units_Z 4
_cell_length_a 16.830(3)
_cell_length_b 18.059(4)
_cell_length_c 15.756(3)
_cell_measurement_reflns_used 27909
_cell_measurement_temperature 293(2)
_cell_measurement_theta_max 27.8
_cell_measurement_theta_min 3.1
_cell_volume 4732.1(17)
_computing_structure_refinement 'SHELXL-2016/6 (Sheldrick, 2016)'
_diffrn_ambient_temperature 293(2)
_diffrn_measured_fraction_theta_full 0.994
_diffrn_measured_fraction_theta_max 0.989
_diffrn_measurement_device_type SCX-MINI
_diffrn_radiation_type MoK\a
_diffrn_radiation_wavelength 0.71073
_diffrn_reflns_av_R_equivalents 0.1792
_diffrn_reflns_av_unetI/netI 0.1785
_diffrn_reflns_Laue_measured_fraction_full 0.994
_diffrn_reflns_Laue_measured_fraction_max 0.989
_diffrn_reflns_limit_h_max 21
_diffrn_reflns_limit_h_min -21
_diffrn_reflns_limit_k_max 23
_diffrn_reflns_limit_k_min -23
_diffrn_reflns_limit_l_max 20
_diffrn_reflns_limit_l_min -20
_diffrn_reflns_number 44550
_diffrn_reflns_point_group_measured_fraction_full 0.994
_diffrn_reflns_point_group_measured_fraction_max 0.989
_diffrn_reflns_theta_full 25.242
_diffrn_reflns_theta_max 27.483
_diffrn_reflns_theta_min 3.055
_exptl_absorpt_coefficient_mu 0.950
_exptl_crystal_colour Colorless
_exptl_crystal_density_diffrn 1.279
_exptl_crystal_density_method 'not measured'
_exptl_crystal_description Prism
_exptl_crystal_F_000 1792
_exptl_crystal_size_max 0.2
_exptl_crystal_size_mid 0.13
_exptl_crystal_size_min 0.11
_refine_diff_density_max 1.271
_refine_diff_density_min -0.762
_refine_diff_density_rms 0.131
_refine_ls_extinction_method none
_refine_ls_goodness_of_fit_ref 0.954
_refine_ls_hydrogen_treatment constr
_refine_ls_matrix_type full
_refine_ls_number_parameters 478
_refine_ls_number_reflns 10729
_refine_ls_number_restraints 6
_refine_ls_restrained_S_all 0.954
_refine_ls_R_factor_all 0.1771
_refine_ls_R_factor_gt 0.0910
_refine_ls_shift/su_max 0.009
_refine_ls_shift/su_mean 0.002
_refine_ls_structure_factor_coef Fsqd
_refine_ls_weighting_details 'w=1/[\s^2^(Fo^2^)+(0.0893P)^2^+15.8012P] where P=(Fo^2^+2Fc^2^)/3'
_refine_ls_weighting_scheme calc
_refine_ls_wR_factor_gt 0.1858
_refine_ls_wR_factor_ref 0.2218
_reflns_Friedel_coverage 0.000
_reflns_number_gt 5491
_reflns_number_total 10729
_reflns_threshold_expression 'I > 2\s(I)'
_cod_data_source_file c8ce00505b2.cif
_cod_data_source_block 1_sq_sq
_cod_depositor_comments 'Adding full bibliography for 7230687--7230689.cif.'
_cod_database_code 7230687
_shelx_shelxl_version_number 2016/6
_shelx_space_group_comment
;
The symmetry employed for this shelxl refinement is uniquely defined
by the following loop, which should always be used as a source of
symmetry information in preference to the above space-group names.
They are only intended as comments.
;

loop_
_space_group_symop_operation_xyz
'x, y, z'
'-x, y+1/2, -z+1/2'
'-x, -y, -z'
'x, -y-1/2, z-1/2'

loop_
_atom_site_label
_atom_site_type_symbol
_atom_site_fract_x
_atom_site_fract_y
_atom_site_fract_z
_atom_site_U_iso_or_equiv
_atom_site_adp_type
_atom_site_occupancy
_atom_site_site_symmetry_order
_atom_site_calc_flag
_atom_site_refinement_flags_posn
_atom_site_refinement_flags_adp
N4 N 0.8667(5) 0.3497(4) 0.6341(5) 0.045(2) Uani 1 1 d . .
C24 C 0.8330(7) 0.3035(6) 0.6854(7) 0.061(3) Uani 1 1 d . .
H24 H 0.861598 0.263150 0.710902 0.073 Uiso 1 1 calc R U
C27 C 0.7548(7) 0.3172(6) 0.6997(8) 0.079(4) Uani 1 1 d . .
H27 H 0.730879 0.285917 0.735330 0.095 Uiso 1 1 calc R U
C22 C 0.7130(7) 0.3761(6) 0.6619(8) 0.073(4) Uani 1 1 d . .
H22 H 0.659852 0.383647 0.669375 0.088 Uiso 1 1 calc R U
C16 C 0.8264(6) 0.4079(5) 0.5976(6) 0.041(2) Uani 1 1 d . .
H16 H 0.850581 0.438165 0.561216 0.049 Uiso 1 1 calc R U
C17 C 0.7497(6) 0.4243(5) 0.6126(6) 0.047(3) Uani 1 1 d . .
C25 C 0.7065(6) 0.4928(6) 0.5756(6) 0.051(3) Uani 1 1 d . .
N5 N 0.6319(5) 0.5029(5) 0.5930(5) 0.052(2) Uani 1 1 d . .
C1 C 0.9467(6) 0.8697(4) 0.2394(5) 0.030(2) Uani 1 1 d . .
C2 C 0.9045(5) 0.8065(4) 0.2033(5) 0.031(2) Uani 1 1 d . .
C3 C 0.8216(6) 0.8033(5) 0.1883(5) 0.037(2) Uani 1 1 d . .
H3 H 0.795914 0.762379 0.160681 0.044 Uiso 1 1 calc R U
C4 C 1.0740(6) 0.8803(4) 0.1735(5) 0.037(2) Uani 1 1 d . .
C5 C 1.0479(6) 0.8636(5) 0.4078(5) 0.042(2) Uani 1 1 d . .
C6 C 0.9518(6) 0.7385(4) 0.1840(6) 0.036(2) Uani 1 1 d . .
C7 C 1.0347(5) 0.8752(4) 0.2467(5) 0.031(2) Uani 1 1 d . .
C8 C 0.8979(6) 0.9292(5) 0.2655(5) 0.040(2) Uani 1 1 d . .
C9 C 1.0835(6) 0.8758(5) 0.3276(5) 0.037(2) Uani 1 1 d . .
C10 C 0.8269(6) 0.6486(5) 0.4489(6) 0.045(2) Uani 1 1 d . .
H10 H 0.849886 0.602033 0.459717 0.055 Uiso 1 1 calc R U
C11 C 0.8144(6) 0.9219(5) 0.2524(5) 0.043(2) Uani 1 1 d . .
H11 H 0.783770 0.960048 0.270245 0.052 Uiso 1 1 calc R U
C12 C 1.1578(6) 0.8862(6) 0.1842(6) 0.050(3) Uani 1 1 d . .
H12 H 1.183049 0.887836 0.135727 0.060 Uiso 1 1 calc R U
C13 C 1.0294(6) 0.8824(5) 0.0826(5) 0.035(2) Uani 1 1 d . .
C14 C 0.8371(7) 0.7683(6) 0.4043(7) 0.059(3) Uani 1 1 d . .
H14 H 0.866595 0.805355 0.382500 0.071 Uiso 1 1 calc R U
C15 C 1.1660(7) 0.8851(5) 0.3347(6) 0.052(3) Uani 1 1 d . .
H15 H 1.196750 0.888373 0.388866 0.063 Uiso 1 1 calc R U
C18 C 0.9346(7) 0.9978(5) 0.3084(5) 0.042(2) Uani 1 1 d . .
C19 C 0.7076(6) 0.6022(5) 0.5074(6) 0.044(2) Uani 1 1 d . .
C20 C 0.5150(7) 0.5815(8) 0.5756(7) 0.069(3) Uani 1 1 d . .
C21 C 0.7508(6) 0.6603(5) 0.4669(6) 0.045(2) Uani 1 1 d . .
C23 C 0.7179(7) 0.7303(6) 0.4535(8) 0.068(3) Uani 1 1 d . .
H23 H 0.666469 0.740069 0.465319 0.082 Uiso 1 1 calc R U
C26 C 0.7758(6) 0.8616(5) 0.2148(6) 0.046(2) Uani 1 1 d . .
H26 H 0.719993 0.858964 0.206619 0.056 Uiso 1 1 calc R U
C28 C 1.2034(6) 0.8896(6) 0.2625(6) 0.055(3) Uani 1 1 d . .
H28 H 1.258881 0.894941 0.267767 0.066 Uiso 1 1 calc R U
C29 C 0.5966(6) 0.5657(7) 0.5637(7) 0.056(3) Uani 1 1 d . .
C30 C 0.3959(7) 0.5467(10) 0.6337(9) 0.098(5) Uani 1 1 d . .
H30 H 0.367290 0.513292 0.662313 0.118 Uiso 1 1 calc R U
C31 C 0.4713(7) 0.5319(9) 0.6192(9) 0.092(4) Uani 1 1 d . .
H31 H 0.495137 0.487298 0.638763 0.110 Uiso 1 1 calc R U
C32 C 0.7622(7) 0.7851(6) 0.4225(7) 0.063(3) Uani 1 1 d . .
H32 H 0.741686 0.832821 0.414069 0.075 Uiso 1 1 calc R U
C33 C 0.4748(7) 0.6454(9) 0.5514(10) 0.104(5) Uani 1 1 d . .
H33 H 0.501699 0.679495 0.521906 0.125 Uiso 1 1 calc R U
N6 N 0.3990(8) 0.6651(9) 0.5655(11) 0.138(6) Uani 1 1 d . .
C35 C 0.3650(11) 0.6101(11) 0.6056(12) 0.113(6) Uani 1 1 d . U
H35 H 0.312355 0.618534 0.614332 0.136 Uiso 1 1 calc R U
Cd1 Cd 1.00110(4) 0.67969(3) 0.39238(4) 0.0347(2) Uani 1 1 d . .
Cd3 Cd 1.01742(5) 0.62188(4) 0.08940(4) 0.0460(2) Uani 1 1 d . .
N1 N 0.8696(5) 0.7013(4) 0.4164(5) 0.0420(19) Uani 1 1 d . .
N2 N 0.6335(5) 0.6180(5) 0.5207(6) 0.057(2) Uani 1 1 d . .
N3 N 0.7463(4) 0.5387(4) 0.5306(5) 0.0433(19) Uani 1 1 d . .
O1 O 0.9393(4) 0.7176(3) 0.1061(4) 0.0458(17) Uani 1 1 d . .
O2 O 0.9908(4) 0.7033(3) 0.2436(3) 0.0407(16) Uani 1 1 d . .
O3 O 1.0552(4) 0.8358(3) 0.0325(4) 0.0460(17) Uani 1 1 d . .
O4 O 0.9776(4) 0.9284(4) 0.0616(4) 0.0524(18) Uani 1 1 d . .
O5 O 0.9992(4) 1.0254(3) 0.2957(4) 0.0527(18) Uani 1 1 d . .
O6 O 0.8938(5) 1.0274(4) 0.3610(5) 0.071(2) Uani 1 1 d . .
O7 O 1.0615(5) 0.9132(3) 0.4639(4) 0.059(2) Uani 1 1 d . .
O8 O 1.0117(4) 0.8055(3) 0.4197(4) 0.0432(16) Uani 1 1 d . .
O9 O 0.8972(4) 0.5579(4) 0.0285(5) 0.064(2) Uani 1 1 d . .
O10 O 1.1230(4) 0.7073(4) 0.1033(4) 0.0551(19) Uani 1 1 d . .
O11 O 0.9636(4) 0.5603(3) 0.3586(4) 0.0431(16) Uani 1 1 d . .

loop_
_atom_site_aniso_label
_atom_site_aniso_U_11
_atom_site_aniso_U_22
_atom_site_aniso_U_33
_atom_site_aniso_U_23
_atom_site_aniso_U_13
_atom_site_aniso_U_12
N4 0.057(6) 0.039(5) 0.043(5) 0.008(4) 0.018(4) 0.005(4)
C24 0.075(9) 0.048(7) 0.064(8) 0.008(5) 0.024(6) 0.004(6)
C27 0.072(9) 0.070(8) 0.102(10) 0.056(7) 0.036(8) 0.001(7)
C22 0.057(8) 0.069(8) 0.101(10) 0.034(7) 0.033(7) 0.006(6)
C16 0.047(7) 0.043(6) 0.033(5) 0.006(4) 0.005(5) 0.006(4)
C17 0.042(7) 0.052(6) 0.050(6) 0.015(5) 0.016(5) 0.000(5)
C25 0.049(7) 0.055(7) 0.049(6) -0.001(5) 0.011(5) 0.012(5)
N5 0.035(5) 0.056(6) 0.069(6) 0.012(4) 0.022(4) 0.002(4)
C1 0.053(6) 0.022(5) 0.015(4) 0.001(3) 0.003(4) 0.004(4)
C2 0.049(6) 0.027(5) 0.018(4) -0.007(3) 0.008(4) -0.002(4)
C3 0.042(6) 0.042(6) 0.025(5) 0.002(4) 0.002(4) 0.000(4)
C4 0.071(8) 0.021(5) 0.020(5) -0.007(3) 0.007(4) -0.005(4)
C5 0.075(8) 0.025(5) 0.025(5) -0.011(4) 0.003(5) -0.002(5)
C6 0.059(7) 0.014(4) 0.037(6) -0.004(4) 0.011(5) -0.008(4)
C7 0.048(6) 0.015(4) 0.034(5) -0.003(3) 0.021(4) -0.002(4)
C8 0.069(8) 0.036(5) 0.020(5) -0.001(4) 0.022(5) -0.002(5)
C9 0.045(7) 0.040(5) 0.025(5) -0.001(4) 0.004(4) -0.005(4)
C10 0.058(7) 0.035(5) 0.044(6) 0.009(4) 0.009(5) 0.008(5)
C11 0.054(7) 0.048(6) 0.032(5) -0.002(4) 0.018(5) 0.017(5)
C12 0.043(7) 0.084(8) 0.025(5) 0.001(5) 0.010(5) -0.014(5)
C13 0.047(6) 0.039(6) 0.021(5) 0.004(4) 0.011(4) -0.017(5)
C14 0.076(9) 0.039(6) 0.063(7) 0.007(5) 0.016(6) 0.009(6)
C15 0.079(9) 0.040(6) 0.033(6) 0.002(4) -0.006(5) -0.009(5)
C18 0.079(8) 0.022(5) 0.023(5) 0.003(4) 0.007(5) 0.004(5)
C19 0.028(6) 0.060(7) 0.043(6) 0.001(5) 0.008(5) -0.002(5)
C20 0.032(7) 0.109(10) 0.065(8) 0.007(7) 0.007(6) 0.005(7)
C21 0.038(6) 0.048(6) 0.048(6) 0.006(5) -0.002(5) 0.006(5)
C23 0.066(8) 0.055(7) 0.093(9) 0.027(6) 0.041(7) 0.025(6)
C26 0.042(6) 0.053(7) 0.040(6) -0.008(5) -0.009(5) 0.000(5)
C28 0.046(7) 0.075(8) 0.043(6) 0.010(5) 0.008(5) -0.011(5)
C29 0.038(7) 0.073(8) 0.057(7) 0.001(6) 0.010(5) 0.008(6)
C30 0.036(8) 0.150(15) 0.114(12) 0.015(10) 0.033(8) -0.027(8)
C31 0.052(9) 0.134(13) 0.092(10) 0.009(9) 0.021(8) -0.001(8)
C32 0.075(9) 0.038(6) 0.080(8) 0.019(5) 0.031(7) 0.018(6)
C33 0.025(7) 0.133(13) 0.159(15) 0.020(11) 0.032(8) 0.034(8)
N6 0.083(11) 0.151(14) 0.185(16) -0.008(12) 0.033(10) 0.033(9)
C35 0.099(9) 0.131(10) 0.115(9) -0.005(8) 0.033(8) 0.008(8)
Cd1 0.0512(5) 0.0291(4) 0.0262(4) 0.0004(3) 0.0132(3) 0.0003(3)
Cd3 0.0779(6) 0.0293(4) 0.0331(4) -0.0007(3) 0.0154(4) 0.0096(3)
N1 0.054(5) 0.037(5) 0.036(4) 0.002(3) 0.006(4) -0.001(4)
N2 0.046(6) 0.068(6) 0.059(6) 0.003(5) 0.013(5) 0.005(5)
N3 0.031(5) 0.057(5) 0.043(5) 0.005(4) 0.011(4) 0.010(4)
O1 0.065(5) 0.037(4) 0.033(4) -0.009(3) -0.001(3) 0.012(3)
O2 0.070(5) 0.036(3) 0.019(3) 0.003(3) 0.016(3) 0.014(3)
O3 0.080(5) 0.032(4) 0.026(3) -0.008(3) 0.010(3) -0.002(3)
O4 0.076(5) 0.050(4) 0.029(4) -0.007(3) -0.001(3) 0.002(4)
O5 0.083(6) 0.035(4) 0.039(4) -0.004(3) 0.009(4) -0.024(4)
O6 0.100(6) 0.055(5) 0.063(5) -0.032(4) 0.028(5) -0.008(4)
O7 0.124(7) 0.036(4) 0.021(3) -0.002(3) 0.023(4) -0.015(4)
O8 0.080(5) 0.018(3) 0.033(4) 0.004(2) 0.014(3) -0.006(3)
O9 0.072(5) 0.051(5) 0.068(5) -0.008(4) 0.007(4) 0.002(4)
O10 0.082(6) 0.046(4) 0.036(4) 0.002(3) 0.004(4) 0.006(4)
O11 0.063(4) 0.025(3) 0.042(4) -0.006(3) 0.010(3) -0.011(3)

loop_
_atom_type_symbol
_atom_type_description
_atom_type_scat_dispersion_real
_atom_type_scat_dispersion_imag
_atom_type_scat_source
C C 0.0033 0.0016 'International Tables Vol C Tables 4.2.6.8 and 6.1.1.4'
H H 0.0000 0.0000 'International Tables Vol C Tables 4.2.6.8 and 6.1.1.4'
Cd Cd -0.8075 1.2024 'International Tables Vol C Tables 4.2.6.8 and 6.1.1.4'
N N 0.0061 0.0033 'International Tables Vol C Tables 4.2.6.8 and 6.1.1.4'
O O 0.0106 0.0060 'International Tables Vol C Tables 4.2.6.8 and 6.1.1.4'

loop_
_geom_angle_atom_site_label_1
_geom_angle_atom_site_label_2
_geom_angle_atom_site_label_3
_geom_angle
_geom_angle_site_symmetry_1
_geom_angle_site_symmetry_3
C16 N4 C24 121.0(9) . .
C16 N4 Cd1 121.8(6) . 3_766
C24 N4 Cd1 117.2(7) . 3_766
N4 C24 C27 118.9(10) . .
N4 C24 H24 120.5 . .
C27 C24 H24 120.5 . .
C24 C27 C22 120.4(10) . .
C24 C27 H27 119.8 . .
C22 C27 H27 119.8 . .
C17 C22 C27 119.7(11) . .
C17 C22 H22 120.1 . .
C27 C22 H22 120.1 . .
N4 C16 C17 121.6(9) . .
N4 C16 H16 119.2 . .
C17 C16 H16 119.2 . .
C22 C17 C16 118.3(9) . .
C22 C17 C25 120.5(9) . .
C16 C17 C25 121.2(8) . .
N3 C25 N5 125.8(9) . .
N3 C25 C17 117.7(9) . .
N5 C25 C17 116.4(9) . .
C29 N5 C25 115.5(8) . .
C2 C1 C8 116.1(8) . .
C2 C1 C7 121.4(7) . .
C8 C1 C7 122.4(7) . .
C3 C2 C1 122.2(8) . .
C3 C2 C6 118.6(7) . .
C1 C2 C6 119.1(8) . .
C2 C3 C26 120.2(8) . .
C2 C3 H3 119.9 . .
C26 C3 H3 119.9 . .
C12 C4 C7 119.6(8) . .
C12 C4 C13 117.2(8) . .
C7 C4 C13 123.2(9) . .
O8 C5 O7 122.5(8) . .
O8 C5 C9 121.5(7) . .
O7 C5 C9 115.9(8) . .
O2 C6 O1 124.8(8) . .
O2 C6 C2 119.8(7) . .
O1 C6 C2 114.8(8) . .
C9 C7 C4 117.2(8) . .
C9 C7 C1 120.8(7) . .
C4 C7 C1 122.0(8) . .
C11 C8 C1 119.3(8) . .
C11 C8 C18 118.8(8) . .
C1 C8 C18 121.9(9) . .
C15 C9 C7 120.8(8) . .
C15 C9 C5 118.5(8) . .
C7 C9 C5 120.7(8) . .
N1 C10 C21 122.8(9) . .
N1 C10 H10 118.6 . .
C21 C10 H10 118.6 . .
C26 C11 C8 123.0(9) . .
C26 C11 H11 118.5 . .
C8 C11 H11 118.5 . .
C28 C12 C4 122.3(9) . .
C28 C12 H12 118.8 . .
C4 C12 H12 118.8 . .
O4 C13 O3 125.6(8) . .
O4 C13 C4 120.4(8) . .
O3 C13 C4 113.8(8) . .
N1 C14 C32 123.0(10) . .
N1 C14 H14 118.5 . .
C32 C14 H14 118.5 . .
C9 C15 C28 121.2(9) . .
C9 C15 H15 119.4 . .
C28 C15 H15 119.4 . .
O5 C18 O6 120.7(9) . .
O5 C18 C8 124.8(8) . .
O6 C18 C8 114.5(9) . .
N2 C19 N3 124.8(9) . .
N2 C19 C21 116.9(9) . .
N3 C19 C21 118.3(8) . .
C33 C20 C31 113.8(12) . .
C33 C20 C29 124.9(12) . .
C31 C20 C29 121.2(12) . .
C23 C21 C10 118.4(9) . .
C23 C21 C19 120.2(9) . .
C10 C21 C19 121.2(9) . .
C21 C23 C32 119.1(10) . .
C21 C23 H23 120.4 . .
C32 C23 H23 120.4 . .
C11 C26 C3 118.9(9) . .
C11 C26 H26 120.5 . .
C3 C26 H26 120.5 . .
C12 C28 C15 118.8(10) . .
C12 C28 H28 120.6 . .
C15 C28 H28 120.6 . .
N5 C29 N2 123.2(9) . .
N5 C29 C20 120.5(10) . .
N2 C29 C20 116.3(10) . .
C35 C30 C31 116.8(15) . .
C35 C30 H30 121.6 . .
C31 C30 H30 121.6 . .
C30 C31 C20 122.2(14) . .
C30 C31 H31 118.9 . .
C20 C31 H31 118.9 . .
C14 C32 C23 118.8(10) . .
C14 C32 H32 120.6 . .
C23 C32 H32 120.6 . .
C20 C33 N6 127.4(15) . .
C20 C33 H33 116.3 . .
N6 C33 H33 116.3 . .
C35 N6 C33 110.8(15) . .
N6 C35 C30 128.9(17) . .
N6 C35 H35 115.6 . .
C30 C35 H35 115.6 . .
O3 Cd1 O11 99.5(2) 4_576 .
O3 Cd1 O8 86.1(2) 4_576 .
O11 Cd1 O8 168.4(2) . .
O3 Cd1 N1 96.4(2) 4_576 .
O11 Cd1 N1 87.7(2) . .
O8 Cd1 N1 81.6(2) . .
O3 Cd1 O2 160.6(2) 4_576 .
O11 Cd1 O2 87.9(2) . .
O8 Cd1 O2 89.95(19) . .
N1 Cd1 O2 101.7(2) . .
O3 Cd1 N4 84.1(2) 4_576 3_766
O11 Cd1 N4 88.9(2) . 3_766
O8 Cd1 N4 101.8(2) . 3_766
N1 Cd1 N4 176.7(3) . 3_766
O2 Cd1 N4 78.2(2) . 3_766
O1 Cd3 O7 126.3(2) . 4_575
O1 Cd3 O6 153.8(2) . 2_745
O7 Cd3 O6 79.1(2) 4_575 2_745
O1 Cd3 O10 86.0(2) . .
O7 Cd3 O10 85.5(2) 4_575 .
O6 Cd3 O10 90.7(3) 2_745 .
O1 Cd3 O9 86.8(2) . .
O7 Cd3 O9 83.5(3) 4_575 .
O6 Cd3 O9 103.9(3) 2_745 .
O10 Cd3 O9 159.7(2) . .
O1 Cd3 O5 108.5(2) . 2_745
O7 Cd3 O5 120.3(2) 4_575 2_745
O6 Cd3 O5 52.9(2) 2_745 2_745
O10 Cd3 O5 123.2(2) . 2_745
O9 Cd3 O5 77.1(2) . 2_745
C14 N1 C10 117.9(9) . .
C14 N1 Cd1 120.6(7) . .
C10 N1 Cd1 121.4(6) . .
C19 N2 C29 116.1(9) . .
C25 N3 C19 114.4(8) . .
C6 O1 Cd3 109.5(5) . .
C6 O2 Cd1 142.8(6) . .
C13 O3 Cd1 124.0(6) . 4_575
C18 O5 Cd3 88.1(5) . 2_755
C18 O6 Cd3 98.2(6) . 2_755
C5 O7 Cd3 111.1(6) . 4_576
C5 O8 Cd1 145.8(6) . .

loop_
_geom_bond_atom_site_label_1
_geom_bond_atom_site_label_2
_geom_bond_distance
_geom_bond_site_symmetry_2
N4 C16 1.332(11) .
N4 C24 1.346(12) .
N4 Cd1 2.385(8) 3_766
C24 C27 1.393(15) .
C24 H24 0.9300 .
C27 C22 1.360(14) .
C27 H27 0.9300 .
C22 C17 1.375(13) .
C22 H22 0.9300 .
C16 C17 1.380(13) .
C16 H16 0.9300 .
C17 C25 1.505(13) .
C25 N3 1.336(12) .
C25 N5 1.339(11) .
N5 C29 1.329(13) .
C1 C2 1.417(11) .
C1 C8 1.449(12) .
C1 C7 1.472(12) .
C2 C3 1.381(12) .
C2 C6 1.519(11) .
C3 C26 1.405(12) .
C3 H3 0.9300 .
C4 C12 1.400(13) .
C4 C7 1.417(11) .
C4 C13 1.513(12) .
C5 O8 1.242(10) .
C5 O7 1.254(9) .
C5 C9 1.495(12) .
C6 O2 1.236(10) .
C6 O1 1.270(10) .
C7 C9 1.407(12) .
C8 C11 1.396(13) .
C8 C18 1.499(12) .
C9 C15 1.385(13) .
C10 N1 1.342(11) .
C10 C21 1.369(13) .
C10 H10 0.9300 .
C11 C26 1.355(13) .
C11 H11 0.9300 .
C12 C28 1.349(13) .
C12 H12 0.9300 .
C13 O4 1.213(11) .
C13 O3 1.275(10) .
C14 N1 1.329(12) .
C14 C32 1.370(14) .
C14 H14 0.9300 .
C15 C28 1.385(14) .
C15 H15 0.9300 .
C18 O5 1.240(11) .
C18 O6 1.273(11) .
C19 N2 1.326(12) .
C19 N3 1.341(11) .
C19 C21 1.477(13) .
C20 C33 1.362(17) .
C20 C31 1.403(16) .
C20 C29 1.442(14) .
C21 C23 1.383(13) .
C23 C32 1.373(14) .
C23 H23 0.9300 .
C26 H26 0.9300 .
C28 H28 0.9300 .
C29 N2 1.367(13) .
C30 C35 1.31(2) .
C30 C31 1.351(16) .
C30 H30 0.9300 .
C31 H31 0.9300 .
C32 H32 0.9300 .
C33 N6 1.375(16) .
C33 H33 0.9300 .
N6 C35 1.35(2) .
C35 H35 0.9300 .
Cd1 O3 2.272(6) 4_576
Cd1 O11 2.287(5) .
Cd1 O8 2.315(5) .
Cd1 N1 2.334(8) .
Cd1 O2 2.363(5) .
Cd3 O1 2.212(6) .
Cd3 O7 2.305(6) 4_575
Cd3 O6 2.323(7) 2_745
Cd3 O10 2.338(7) .
Cd3 O9 2.398(7) .
Cd3 O5 2.558(6) 2_745

loop_
_geom_torsion_atom_site_label_1
_geom_torsion_atom_site_label_2
_geom_torsion_atom_site_label_3
_geom_torsion_atom_site_label_4
_geom_torsion
_geom_torsion_site_symmetry_1
_geom_torsion_site_symmetry_4
C16 N4 C24 C27 0.3(16) . .
Cd1 N4 C24 C27 -177.5(9) 3_766 .
N4 C24 C27 C22 0.4(19) . .
C24 C27 C22 C17 -3(2) . .
C24 N4 C16 C17 1.7(14) . .
Cd1 N4 C16 C17 179.4(7) 3_766 .
C27 C22 C17 C16 5.0(18) . .
C27 C22 C17 C25 -175.5(11) . .
N4 C16 C17 C22 -4.3(15) . .
N4 C16 C17 C25 176.1(9) . .
C22 C17 C25 N3 177.8(10) . .
C16 C17 C25 N3 -2.7(15) . .
C22 C17 C25 N5 -0.5(15) . .
C16 C17 C25 N5 179.1(9) . .
N3 C25 N5 C29 -1.7(15) . .
C17 C25 N5 C29 176.4(9) . .
C8 C1 C2 C3 4.1(11) . .
C7 C1 C2 C3 -173.6(7) . .
C8 C1 C2 C6 -173.0(7) . .
C7 C1 C2 C6 9.3(11) . .
C1 C2 C3 C26 -4.7(12) . .
C6 C2 C3 C26 172.4(8) . .
C3 C2 C6 O2 -111.2(10) . .
C1 C2 C6 O2 66.0(11) . .
C3 C2 C6 O1 60.7(10) . .
C1 C2 C6 O1 -122.1(8) . .
C12 C4 C7 C9 -0.5(12) . .
C13 C4 C7 C9 -178.3(8) . .
C12 C4 C7 C1 179.3(8) . .
C13 C4 C7 C1 1.5(12) . .
C2 C1 C7 C9 -113.3(9) . .
C8 C1 C7 C9 69.1(10) . .
C2 C1 C7 C4 66.8(10) . .
C8 C1 C7 C4 -110.8(9) . .
C2 C1 C8 C11 -1.3(11) . .
C7 C1 C8 C11 176.5(7) . .
C2 C1 C8 C18 177.1(7) . .
C7 C1 C8 C18 -5.1(12) . .
C4 C7 C9 C15 3.5(12) . .
C1 C7 C9 C15 -176.4(8) . .
C4 C7 C9 C5 -174.3(7) . .
C1 C7 C9 C5 5.9(12) . .
O8 C5 C9 C15 -117.8(10) . .
O7 C5 C9 C15 57.6(12) . .
O8 C5 C9 C7 60.0(13) . .
O7 C5 C9 C7 -124.6(10) . .
C1 C8 C11 C26 -1.1(13) . .
C18 C8 C11 C26 -179.5(8) . .
C7 C4 C12 C28 -2.1(14) . .
C13 C4 C12 C28 175.8(9) . .
C12 C4 C13 O4 -123.0(10) . .
C7 C4 C13 O4 54.8(12) . .
C12 C4 C13 O3 52.7(11) . .
C7 C4 C13 O3 -129.4(8) . .
C7 C9 C15 C28 -3.9(14) . .
C5 C9 C15 C28 173.9(9) . .
C11 C8 C18 O5 -150.8(9) . .
C1 C8 C18 O5 30.8(13) . .
C11 C8 C18 O6 29.3(12) . .
C1 C8 C18 O6 -149.1(8) . .
N1 C10 C21 C23 -2.2(15) . .
N1 C10 C21 C19 -176.3(9) . .
N2 C19 C21 C23 7.3(14) . .
N3 C19 C21 C23 -170.4(10) . .
N2 C19 C21 C10 -178.6(9) . .
N3 C19 C21 C10 3.6(14) . .
C10 C21 C23 C32 0.3(17) . .
C19 C21 C23 C32 174.5(10) . .
C8 C11 C26 C3 0.6(14) . .
C2 C3 C26 C11 2.2(13) . .
C4 C12 C28 C15 1.8(16) . .
C9 C15 C28 C12 1.2(15) . .
C25 N5 C29 N2 -1.7(15) . .
C25 N5 C29 C20 177.6(10) . .
C33 C20 C29 N5 177.1(13) . .
C31 C20 C29 N5 1.0(18) . .
C33 C20 C29 N2 -3.6(19) . .
C31 C20 C29 N2 -179.8(11) . .
C35 C30 C31 C20 0(2) . .
C33 C20 C31 C30 1(2) . .
C29 C20 C31 C30 177.7(12) . .
N1 C14 C32 C23 -1.0(18) . .
C21 C23 C32 C14 1.2(18) . .
C31 C20 C33 N6 0(2) . .
C29 C20 C33 N6 -175.9(14) . .
C20 C33 N6 C35 -3(3) . .
C33 N6 C35 C30 3(3) . .
C31 C30 C35 N6 -2(3) . .
C32 C14 N1 C10 -0.8(15) . .
C32 C14 N1 Cd1 -175.8(9) . .
C21 C10 N1 C14 2.5(14) . .
C21 C10 N1 Cd1 177.4(7) . .
N3 C19 N2 C29 2.1(15) . .
C21 C19 N2 C29 -175.5(9) . .
N5 C29 N2 C19 1.4(15) . .
C20 C29 N2 C19 -177.8(10) . .
N5 C25 N3 C19 4.8(15) . .
C17 C25 N3 C19 -173.3(8) . .
N2 C19 N3 C25 -5.0(14) . .
C21 C19 N3 C25 172.6(9) . .
O2 C6 O1 Cd3 -11.4(11) . .
C2 C6 O1 Cd3 177.2(6) . .
O1 C6 O2 Cd1 -149.2(7) . .
C2 C6 O2 Cd1 21.8(14) . .
O4 C13 O3 Cd1 -6.3(12) . 4_575
C4 C13 O3 Cd1 178.2(5) . 4_575
O6 C18 O5 Cd3 3.1(9) . 2_755
C8 C18 O5 Cd3 -176.7(8) . 2_755
O5 C18 O6 Cd3 -3.5(10) . 2_755
C8 C18 O6 Cd3 176.4(6) . 2_755
O8 C5 O7 Cd3 3.2(12) . 4_576
C9 C5 O7 Cd3 -172.2(6) . 4_576
O7 C5 O8 Cd1 -144.9(8) . .
C9 C5 O8 Cd1 30.1(16) . .
